data_7202749
loop_
_publ_author_name
'Li, Lei'
'Hu, Tong-Liang'
'Li, Jian-Rong'
'Wang, Duo-Zhi'
'Zeng, Yong-Fei'
'Bu, Xian-He'

_publ_section_title
;
 Metal?organic coordination architectures of
 9,10-bis(N-benzimidazolyl)anthracene: syntheses, structures and
 emission properties
;
_journal_issue 5
_journal_name_full CrystEngComm
_journal_page_first 412
_journal_paper_doi 10.1039/b701551h
_journal_volume 9
_journal_year 2007
_chemical_formula_sum 'C28 H18 N4'
_chemical_formula_weight 410.46
_chemical_name_systematic
;
?
;
_space_group_IT_number 14
_symmetry_cell_setting monoclinic
_symmetry_space_group_name_Hall '-P 2ybc'
_symmetry_space_group_name_H-M 'P 1 21/c 1'
_atom_sites_solution_hydrogens geom
_atom_sites_solution_primary direct
_atom_sites_solution_secondary difmap
_audit_creation_method SHELXL-97
_cell_angle_alpha 90.00
_cell_angle_beta 104.048(5)
_cell_angle_gamma 90.00
_cell_formula_units_Z 4
_cell_length_a 16.017(4)
_cell_length_b 10.324(3)
_cell_length_c 12.342(3)
_cell_measurement_reflns_used 1266
_cell_measurement_temperature 293(2)
_cell_measurement_theta_max 23.0369
_cell_measurement_theta_min 2.6050
_cell_volume 1979.8(9)
_computing_cell_refinement 'SMART (Bruker, 1998)'
_computing_data_collection 'SMART (Bruker, 1998)'
_computing_data_reduction 'SHELXTL (Bruker, 1998)'
_computing_molecular_graphics 'SHELXTL (Bruker, 1998)'
_computing_publication_material SHELXTL
_computing_structure_refinement 'SHELXL-97 (Sheldrick, 1997)'
_computing_structure_solution 'SHELXS-97 (Sheldrick, 1997)'
_diffrn_ambient_temperature 294(2)
_diffrn_measured_fraction_theta_full 1.000
_diffrn_measured_fraction_theta_max 1.000
_diffrn_measurement_device_type 'Bruker Smart 1000 CCD area detector'
_diffrn_measurement_method '\f and \w scan'
_diffrn_radiation_monochromator graphite
_diffrn_radiation_source 'fine-focus sealed tube'
_diffrn_radiation_type MoK\a
_diffrn_radiation_wavelength 0.71073
_diffrn_reflns_av_R_equivalents 0.0774
_diffrn_reflns_av_sigmaI/netI 0.0859
_diffrn_reflns_limit_h_max 19
_diffrn_reflns_limit_h_min -17
_diffrn_reflns_limit_k_max 9
_diffrn_reflns_limit_k_min -12
_diffrn_reflns_limit_l_max 12
_diffrn_reflns_limit_l_min -14
_diffrn_reflns_number 9867
_diffrn_reflns_theta_full 25.00
_diffrn_reflns_theta_max 25.00
_diffrn_reflns_theta_min 1.31
_diffrn_standards_decay_% 0
_diffrn_standards_number 0
_exptl_absorpt_coefficient_mu 0.083
_exptl_absorpt_correction_T_max 0.989
_exptl_absorpt_correction_T_min 0.982
_exptl_absorpt_correction_type multi-scan
_exptl_absorpt_process_details SADABS
_exptl_crystal_colour yellow
_exptl_crystal_density_diffrn 1.377
_exptl_crystal_density_meas ?
_exptl_crystal_density_method 'not measured'
_exptl_crystal_description block
_exptl_crystal_F_000 856
_exptl_crystal_size_max 0.24
_exptl_crystal_size_mid 0.16
_exptl_crystal_size_min 0.12
_refine_diff_density_max 0.185
_refine_diff_density_min -0.183
_refine_diff_density_rms 0.045
_refine_ls_extinction_coef 0.0019(5)
_refine_ls_extinction_expression Fc^*^=kFc[1+0.001xFc^2^\l^3^/sin(2\q)]^-1/4^
_refine_ls_extinction_method SHELXL
_refine_ls_goodness_of_fit_ref 0.979
_refine_ls_hydrogen_treatment constr
_refine_ls_matrix_type full
_refine_ls_number_parameters 290
_refine_ls_number_reflns 3494
_refine_ls_number_restraints 0
_refine_ls_restrained_S_all 0.979
_refine_ls_R_factor_all 0.1249
_refine_ls_R_factor_gt 0.0476
_refine_ls_shift/su_max 0.000
_refine_ls_shift/su_mean 0.000
_refine_ls_structure_factor_coef Fsqd
_refine_ls_weighting_details 'calc w=1/[\s^2^(Fo^2^)+(0.0467P)^2^] where P=(Fo^2^+2Fc^2^)/3'
_refine_ls_weighting_scheme calc
_refine_ls_wR_factor_gt 0.0933
_refine_ls_wR_factor_ref 0.1214
_reflns_number_gt 1756
_reflns_number_total 3494
_reflns_threshold_expression >2sigma(I)
_cod_data_source_file b701551h.txt
_cod_data_source_block L
_cod_depositor_comments
;
The following automatic conversions were performed:
'_symmetry_cell_setting' value 'Monoclinic' changed to 'monoclinic'
according to '/home/saulius/struct/CIF-dictionaries/cif_core.dic'
dictionary named 'cif_core.dic' version 2.4.1 from
2010-06-29.

'_exptl_absorpt_correction_type' value 'Multi-Scan' changed
to 'multi-scan' according to
'/home/saulius/struct/CIF-dictionaries/cif_core.dic' dictionary named
'cif_core.dic' version 2.4.1 from 2010-06-29.

Automatic conversion script
Id: cif_fix_enum 1527 2010-12-29 10:47:43Z saulius 

The following automatic conversions were performed:

'_exptl_crystal_density_meas' value 'none' was changed to '?' - the
value is perceived as not measured.

Automatic conversion script
Id: cif_fix_values 3008 2015-01-20 13:52:24Z robertas 
;
_cod_original_cell_volume 1979.9(9)
_cod_original_sg_symbol_H-M P2(1)/c
_cod_database_code 7202749

loop_
_symmetry_equiv_pos_as_xyz
'x, y, z'
'-x, y+1/2, -z+1/2'
'-x, -y, -z'
'x, -y-1/2, z-1/2'

loop_
_atom_site_label
_atom_site_type_symbol
_atom_site_fract_x
_atom_site_fract_y
_atom_site_fract_z
_atom_site_U_iso_or_equiv
_atom_site_adp_type
_atom_site_occupancy
_atom_site_symmetry_multiplicity
_atom_site_calc_flag
_atom_site_refinement_flags
_atom_site_disorder_assembly
_atom_site_disorder_group
N1 N 0.31516(14) 0.35365(19) 0.31549(18) 0.0364(6) Uani 1 1 d . . .
C2 C 0.22287(16) -0.0198(2) 0.2095(2) 0.0305(7) Uani 1 1 d . . .
C3 C 0.22534(17) 0.2129(2) 0.1742(2) 0.0325(7) Uani 1 1 d . . .
C4 C 0.28219(17) 0.2265(2) 0.2792(2) 0.0331(7) Uani 1 1 d . . .
C5 C 0.19291(17) 0.0864(2) 0.1398(2) 0.0310(7) Uani 1 1 d . . .
N2 N 0.18999(14) -0.14722(19) 0.17528(18) 0.0334(6) Uani 1 1 d . . .
C7 C 0.31090(17) 0.1213(2) 0.3503(2) 0.0306(7) Uani 1 1 d . . .
C8 C 0.28133(16) -0.0063(2) 0.3131(2) 0.0307(7) Uani 1 1 d . . .
C9 C 0.36773(18) 0.1348(3) 0.4584(2) 0.0411(8) Uani 1 1 d . . .
H9A H 0.3854 0.2169 0.4853 0.049 Uiso 1 1 calc R . .
N3 N 0.16522(16) -0.3337(2) 0.07836(19) 0.0456(7) Uani 1 1 d . . .
C11 C 0.31375(17) -0.1139(3) 0.3833(2) 0.0378(7) Uani 1 1 d . . .
H11A H 0.2964 -0.1973 0.3596 0.045 Uiso 1 1 calc R . .
C12 C 0.11736(18) -0.3318(2) 0.1587(2) 0.0351(7) Uani 1 1 d . . .
N4 N 0.31609(16) 0.5619(2) 0.3677(2) 0.0488(7) Uani 1 1 d . . .
C14 C 0.13095(17) 0.0743(3) 0.0352(2) 0.0400(8) Uani 1 1 d . . .
H14A H 0.1073 -0.0064 0.0125 0.048 Uiso 1 1 calc R . .
C15 C 0.13249(17) -0.2174(2) 0.2207(2) 0.0310(7) Uani 1 1 d . . .
C16 C 0.39626(18) 0.0295(3) 0.5222(2) 0.0470(8) Uani 1 1 d . . .
H16A H 0.4339 0.0401 0.5920 0.056 Uiso 1 1 calc R . .
C17 C 0.19915(18) 0.3194(3) 0.0995(2) 0.0418(8) Uani 1 1 d . . .
H17A H 0.2219 0.4013 0.1193 0.050 Uiso 1 1 calc R . .
C18 C 0.47182(19) 0.3353(3) 0.3112(2) 0.0396(7) Uani 1 1 d . . .
H18A H 0.4714 0.2484 0.2913 0.047 Uiso 1 1 calc R . .
C19 C 0.36937(18) -0.0960(3) 0.4837(2) 0.0460(8) Uani 1 1 d . . .
H19A H 0.3902 -0.1674 0.5280 0.055 Uiso 1 1 calc R . .
C20 C 0.10609(18) 0.1789(3) -0.0316(2) 0.0464(8) Uani 1 1 d . . .
H20A H 0.0652 0.1692 -0.0989 0.056 Uiso 1 1 calc R . .
C21 C 0.39885(18) 0.3967(2) 0.3254(2) 0.0326(7) Uani 1 1 d . . .
C22 C 0.14182(19) 0.3022(3) 0.0005(3) 0.0484(8) Uani 1 1 d . . .
H22A H 0.1256 0.3724 -0.0471 0.058 Uiso 1 1 calc R . .
C23 C 0.09540(18) -0.1908(3) 0.3086(2) 0.0395(8) Uani 1 1 d . . .
H23A H 0.1077 -0.1154 0.3506 0.047 Uiso 1 1 calc R . .
C24 C 0.39826(19) 0.5274(2) 0.3576(2) 0.0365(7) Uani 1 1 d . . .
C25 C 0.20598(19) -0.2229(3) 0.0914(2) 0.0422(8) Uani 1 1 d . . .
H25A H 0.2427 -0.1976 0.0474 0.051 Uiso 1 1 calc R . .
C26 C 0.27015(19) 0.4571(3) 0.3418(2) 0.0436(8) Uani 1 1 d . . .
H26A H 0.2121 0.4528 0.3413 0.052 Uiso 1 1 calc R . .
C27 C 0.4733(2) 0.6000(3) 0.3741(2) 0.0452(8) Uani 1 1 d . . .
H27A H 0.4743 0.6868 0.3947 0.054 Uiso 1 1 calc R . .
C28 C 0.06083(18) -0.4234(3) 0.1825(3) 0.0442(8) Uani 1 1 d . . .
H28A H 0.0495 -0.5001 0.1422 0.053 Uiso 1 1 calc R . .
C29 C 0.5461(2) 0.5392(3) 0.3590(2) 0.0490(9) Uani 1 1 d . . .
H29A H 0.5971 0.5861 0.3698 0.059 Uiso 1 1 calc R . .
C30 C 0.02214(19) -0.3962(3) 0.2683(3) 0.0493(9) Uani 1 1 d . . .
H30A H -0.0165 -0.4555 0.2854 0.059 Uiso 1 1 calc R . .
C31 C 0.5456(2) 0.4097(3) 0.3280(2) 0.0459(8) Uani 1 1 d . . .
H31A H 0.5961 0.3722 0.3184 0.055 Uiso 1 1 calc R . .
C32 C 0.03928(19) -0.2828(3) 0.3298(3) 0.0487(8) Uani 1 1 d . . .
H32A H 0.0120 -0.2685 0.3873 0.058 Uiso 1 1 calc R . .

loop_
_atom_site_aniso_label
_atom_site_aniso_U_11
_atom_site_aniso_U_22
_atom_site_aniso_U_33
_atom_site_aniso_U_23
_atom_site_aniso_U_13
_atom_site_aniso_U_12
N1 0.0333(15) 0.0253(13) 0.0502(16) -0.0048(11) 0.0092(12) -0.0022(11)
C2 0.0314(17) 0.0228(15) 0.0369(17) -0.0029(13) 0.0079(14) -0.0019(12)
C3 0.0297(17) 0.0319(16) 0.0364(17) 0.0028(13) 0.0086(14) 0.0007(13)
C4 0.0315(17) 0.0232(15) 0.0444(18) -0.0042(13) 0.0088(15) -0.0018(13)
C5 0.0294(17) 0.0312(16) 0.0323(17) -0.0009(13) 0.0072(13) 0.0021(13)
N2 0.0395(15) 0.0249(13) 0.0368(14) -0.0052(11) 0.0112(12) -0.0030(11)
C7 0.0331(17) 0.0263(16) 0.0316(17) -0.0037(13) 0.0063(14) -0.0014(13)
C8 0.0306(17) 0.0262(15) 0.0348(17) -0.0012(13) 0.0069(14) -0.0017(12)
C9 0.043(2) 0.0380(18) 0.0396(19) -0.0055(15) 0.0050(15) -0.0025(14)
N3 0.0572(18) 0.0331(15) 0.0457(16) -0.0107(12) 0.0111(14) -0.0057(13)
C11 0.0402(19) 0.0270(16) 0.0438(19) 0.0024(14) 0.0057(15) 0.0004(13)
C12 0.0376(19) 0.0276(16) 0.0358(17) -0.0017(14) 0.0005(14) 0.0010(14)
N4 0.0436(17) 0.0282(15) 0.0743(19) -0.0040(13) 0.0139(14) 0.0000(12)
C14 0.0393(19) 0.0378(18) 0.0414(19) -0.0040(15) 0.0068(15) -0.0008(14)
C15 0.0307(17) 0.0256(15) 0.0347(17) -0.0001(13) 0.0039(14) -0.0018(13)
C16 0.044(2) 0.049(2) 0.0420(19) -0.0007(16) -0.0007(15) -0.0031(16)
C17 0.0383(19) 0.0304(17) 0.056(2) 0.0071(15) 0.0106(16) 0.0010(14)
C18 0.043(2) 0.0332(17) 0.0407(18) -0.0008(14) 0.0076(15) 0.0019(15)
C19 0.044(2) 0.0428(19) 0.047(2) 0.0126(16) 0.0036(16) 0.0005(15)
C20 0.044(2) 0.052(2) 0.0387(19) 0.0039(16) 0.0018(15) 0.0068(16)
C21 0.0330(19) 0.0274(16) 0.0357(17) 0.0011(13) 0.0052(14) -0.0035(13)
C22 0.045(2) 0.047(2) 0.050(2) 0.0116(16) 0.0064(17) 0.0067(16)
C23 0.045(2) 0.0321(17) 0.0412(18) -0.0026(14) 0.0111(15) -0.0003(14)
C24 0.041(2) 0.0263(16) 0.0412(18) 0.0002(13) 0.0075(15) -0.0032(14)
C25 0.052(2) 0.0357(18) 0.0405(19) -0.0083(15) 0.0151(16) 0.0003(15)
C26 0.0413(19) 0.0288(17) 0.062(2) -0.0036(15) 0.0154(16) 0.0017(15)
C27 0.049(2) 0.0275(16) 0.057(2) 0.0006(14) 0.0096(17) -0.0089(15)
C28 0.041(2) 0.0276(17) 0.058(2) -0.0021(15) -0.0004(17) -0.0060(14)
C29 0.045(2) 0.044(2) 0.055(2) 0.0085(16) 0.0077(17) -0.0156(17)
C30 0.041(2) 0.043(2) 0.063(2) 0.0104(17) 0.0102(18) -0.0109(15)
C31 0.039(2) 0.049(2) 0.051(2) 0.0058(16) 0.0151(16) 0.0025(16)
C32 0.051(2) 0.0459(19) 0.052(2) 0.0042(17) 0.0181(17) -0.0041(17)

loop_
_atom_type_symbol
_atom_type_description
_atom_type_scat_dispersion_real
_atom_type_scat_dispersion_imag
_atom_type_scat_source
C C 0.0033 0.0016 'International Tables Vol C Tables 4.2.6.8 and 6.1.1.4'
H H 0.0000 0.0000 'International Tables Vol C Tables 4.2.6.8 and 6.1.1.4'
N N 0.0061 0.0033 'International Tables Vol C Tables 4.2.6.8 and 6.1.1.4'

loop_
_geom_angle_atom_site_label_1
_geom_angle_atom_site_label_2
_geom_angle_atom_site_label_3
_geom_angle
_geom_angle_site_symmetry_1
_geom_angle_site_symmetry_3
_geom_angle_publ_flag
C26 N1 C21 106.4(2) . . ?
C26 N1 C4 127.4(2) . . ?
C21 N1 C4 126.2(2) . . ?
C8 C2 C5 122.4(2) . . ?
C8 C2 N2 118.4(2) . . ?
C5 C2 N2 119.1(2) . . ?
C4 C3 C17 122.9(3) . . ?
C4 C3 C5 118.3(2) . . ?
C17 C3 C5 118.8(3) . . ?
C3 C4 C7 122.9(2) . . ?
C3 C4 N1 119.0(2) . . ?
C7 C4 N1 118.1(2) . . ?
C2 C5 C14 122.9(2) . . ?
C2 C5 C3 119.0(2) . . ?
C14 C5 C3 118.0(2) . . ?
C25 N2 C15 105.7(2) . . ?
C25 N2 C2 128.3(2) . . ?
C15 N2 C2 126.0(2) . . ?
C4 C7 C9 123.2(2) . . ?
C4 C7 C8 118.5(2) . . ?
C9 C7 C8 118.3(2) . . ?
C2 C8 C11 122.8(2) . . ?
C2 C8 C7 118.7(2) . . ?
C11 C8 C7 118.5(2) . . ?
C16 C9 C7 120.9(3) . . ?
C25 N3 C12 104.2(2) . . ?
C19 C11 C8 120.8(3) . . ?
C28 C12 N3 129.9(3) . . ?
C28 C12 C15 119.7(3) . . ?
N3 C12 C15 110.5(2) . . ?
C26 N4 C24 104.7(2) . . ?
C20 C14 C5 121.0(3) . . ?
C23 C15 N2 131.6(2) . . ?
C23 C15 C12 123.1(3) . . ?
N2 C15 C12 105.3(2) . . ?
C9 C16 C19 120.5(3) . . ?
C22 C17 C3 120.7(3) . . ?
C21 C18 C31 116.5(3) . . ?
C11 C19 C16 120.9(3) . . ?
C14 C20 C22 120.5(3) . . ?
C18 C21 N1 132.3(2) . . ?
C18 C21 C24 122.7(3) . . ?
N1 C21 C24 105.0(2) . . ?
C17 C22 C20 120.8(3) . . ?
C32 C23 C15 115.9(3) . . ?
C27 C24 N4 130.5(3) . . ?
C27 C24 C21 119.6(3) . . ?
N4 C24 C21 109.9(2) . . ?
N3 C25 N2 114.4(3) . . ?
N4 C26 N1 114.0(3) . . ?
C29 C27 C24 117.7(3) . . ?
C30 C28 C12 117.5(3) . . ?
C27 C29 C31 121.8(3) . . ?
C28 C30 C32 121.8(3) . . ?
C18 C31 C29 121.5(3) . . ?
C23 C32 C30 122.0(3) . . ?

loop_
_geom_bond_atom_site_label_1
_geom_bond_atom_site_label_2
_geom_bond_distance
_geom_bond_site_symmetry_2
_geom_bond_publ_flag
N1 C26 1.371(3) . ?
N1 C21 1.389(3) . ?
N1 C4 1.445(3) . ?
C2 C8 1.397(3) . ?
C2 C5 1.404(3) . ?
C2 N2 1.441(3) . ?
C3 C4 1.399(3) . ?
C3 C17 1.430(3) . ?
C3 C5 1.431(3) . ?
C4 C7 1.402(3) . ?
C5 C14 1.430(3) . ?
N2 C25 1.370(3) . ?
N2 C15 1.392(3) . ?
C7 C9 1.427(3) . ?
C7 C8 1.437(3) . ?
C8 C11 1.426(3) . ?
C9 C16 1.355(3) . ?
N3 C25 1.308(3) . ?
N3 C12 1.393(3) . ?
C11 C19 1.352(4) . ?
C12 C28 1.389(4) . ?
C12 C15 1.396(3) . ?
N4 C26 1.304(3) . ?
N4 C24 1.398(3) . ?
C14 C20 1.358(3) . ?
C15 C23 1.385(3) . ?
C16 C19 1.411(4) . ?
C17 C22 1.350(4) . ?
C18 C21 1.377(3) . ?
C18 C31 1.382(4) . ?
C20 C22 1.413(4) . ?
C21 C24 1.408(3) . ?
C23 C32 1.376(4) . ?
C24 C27 1.389(4) . ?
C27 C29 1.377(4) . ?
C28 C30 1.380(4) . ?
C29 C31 1.391(4) . ?
C30 C32 1.386(4) . ?

loop_
_cod_related_entry_id
_cod_related_entry_database
_cod_related_entry_code
1 ChemSpider 21149200
